data_2229053
loop_
_publ_author_name
'Danish, Muhammad'
'Ghafoor, Sabiha'
'Tahir, M. Nawaz'
'Ahmad, Nazir'
'Nisa, Mehwish'

_publ_section_title
;
 Tetrakis(\m~2~-2-methyl-3,5-dinitrobenzoato-\k^2^<i>O</i>^1^:<i>O</i>^1'^)bis[aquacopper(II)]
 tetrahydrate
;
_journal_coeditor_code GK2339
_journal_issue 2
_journal_name_full 'Acta Crystallographica Section E'
_journal_page_first m168
_journal_page_last m169
_journal_paper_doi 10.1107/S1600536811000547
_journal_volume 67
_journal_year 2011
_chemical_formula_iupac '[Cu2 (C8 H5 N2 O6)4 (H2 O)2], 4H2 O'
_chemical_formula_moiety 'C32 H24 Cu2 N8 O26, 4(H2 O)'
_chemical_formula_sum 'C32 H32 Cu2 N8 O30'
_chemical_formula_weight 1135.76
_chemical_name_systematic
;
Tetrakis(\m~2~-2-methyl-3,5-dinitrobenzoato-
\k^2^<i>O</i>^1^:<i>O</i>^1'^)bis[aquacopper(II)] tetrahydrate
;
_space_group_IT_number 14
_symmetry_cell_setting monoclinic
_symmetry_space_group_name_Hall '-P 2yn'
_symmetry_space_group_name_H-M 'P 1 21/n 1'
_atom_sites_solution_hydrogens geom
_atom_sites_solution_primary direct
_atom_sites_solution_secondary difmap
_audit_creation_method SHELXL-97
_cell_angle_alpha 90
_cell_angle_beta 104.4430(10)
_cell_angle_gamma 90
_cell_formula_units_Z 2
_cell_length_a 8.9757(3)
_cell_length_b 22.5582(8)
_cell_length_c 11.2698(3)
_cell_measurement_reflns_used 4344
_cell_measurement_temperature 296(2)
_cell_measurement_theta_max 28.26
_cell_measurement_theta_min 2.07
_cell_volume 2209.74(12)
_computing_cell_refinement 'SAINT (Bruker, 2009)'
_computing_data_collection 'APEX2 (Bruker, 2009)'
_computing_data_reduction 'SAINT (Bruker, 2009)'
_computing_molecular_graphics 'ORTEP-3 for Windows (Farrugia, 1997) and PLATON (Spek, 2009)'
_computing_publication_material 'WinGX (Farrugia, 1999) and PLATON (Spek, 2009)'
_computing_structure_refinement 'SHELXL97 (Sheldrick, 2008)'
_computing_structure_solution 'SHELXS97 (Sheldrick, 2008)'
_diffrn_ambient_temperature 296(2)
_diffrn_detector_area_resol_mean 7.50
_diffrn_measured_fraction_theta_full 0.997
_diffrn_measured_fraction_theta_max 0.997
_diffrn_measurement_device_type 'Bruker Kappa APEXII CCD'
_diffrn_measurement_method \w
_diffrn_radiation_monochromator graphite
_diffrn_radiation_source 'fine-focus sealed tube'
_diffrn_radiation_type MoK\a
_diffrn_radiation_wavelength 0.71073
_diffrn_reflns_av_R_equivalents 0.0347
_diffrn_reflns_av_sigmaI/netI 0.0336
_diffrn_reflns_limit_h_max 11
_diffrn_reflns_limit_h_min -11
_diffrn_reflns_limit_k_max 30
_diffrn_reflns_limit_k_min -30
_diffrn_reflns_limit_l_max 9
_diffrn_reflns_limit_l_min -15
_diffrn_reflns_number 21133
_diffrn_reflns_theta_full 28.26
_diffrn_reflns_theta_max 28.26
_diffrn_reflns_theta_min 2.07
_diffrn_standards_decay_% 0
_diffrn_standards_number 0
_exptl_absorpt_coefficient_mu 1.075
_exptl_absorpt_correction_T_max 0.782
_exptl_absorpt_correction_T_min 0.743
_exptl_absorpt_correction_type multi-scan
_exptl_absorpt_process_details '(SADABS; Bruker, 2005)'
_exptl_crystal_colour blue
_exptl_crystal_density_diffrn 1.707
_exptl_crystal_density_method 'not measured'
_exptl_crystal_description prism
_exptl_crystal_F_000 1156
_exptl_crystal_size_max 0.30
_exptl_crystal_size_mid 0.24
_exptl_crystal_size_min 0.22
_refine_diff_density_max 0.332
_refine_diff_density_min -0.283
_refine_ls_goodness_of_fit_ref 1.024
_refine_ls_hydrogen_treatment mixed
_refine_ls_matrix_type full
_refine_ls_number_parameters 345
_refine_ls_number_reflns 5449
_refine_ls_number_restraints 6
_refine_ls_restrained_S_all 1.024
_refine_ls_R_factor_all 0.0476
_refine_ls_R_factor_gt 0.0344
_refine_ls_shift/su_max 0.001
_refine_ls_shift/su_mean 0.000
_refine_ls_structure_factor_coef Fsqd
_refine_ls_weighting_details 'calc w=1/[\s^2^(Fo^2^)+(0.0398P)^2^+0.8547P] where P=(Fo^2^+2Fc^2^)/3'
_refine_ls_weighting_scheme calc
_refine_ls_wR_factor_gt 0.0820
_refine_ls_wR_factor_ref 0.0883
_reflns_number_gt 4344
_reflns_number_total 5449
_reflns_threshold_expression I>2\s(I)
_cod_data_source_file gk2339.cif
_cod_data_source_block I
_cod_original_cell_volume 2209.75(12)
_cod_original_sg_symbol_H-M 'P 21/n'
_cod_database_code 2229053
_cod_database_fobs_code 2229053

loop_
_symmetry_equiv_pos_site_id
_symmetry_equiv_pos_as_xyz
1 x,y,z
2 1/2-x,1/2+y,1/2-z
3 -x,-y,-z
4 1/2+x,1/2-y,1/2+z

loop_
_atom_site_aniso_label
_atom_site_aniso_U_11
_atom_site_aniso_U_22
_atom_site_aniso_U_33
_atom_site_aniso_U_12
_atom_site_aniso_U_13
_atom_site_aniso_U_23
Cu1 0.02880(10) 0.02510(10) 0.02630(10) 0.00230(10) 0.00880(10) 0.00150(10)
O1 0.0498(9) 0.0261(8) 0.0741(12) 0.0047(7) -0.0001(8) -0.0090(8)
O2 0.0451(9) 0.0282(8) 0.0629(10) 0.0005(7) 0.0023(8) -0.0085(7)
O3 0.0964(17) 0.0585(13) 0.0761(14) 0.0322(12) -0.0102(12) 0.0002(11)
O4 0.0857(15) 0.0430(11) 0.0871(14) 0.0112(10) 0.0318(12) -0.0168(10)
O5 0.0623(12) 0.0517(11) 0.0660(12) -0.0168(9) 0.0024(9) -0.0118(9)
O6 0.0472(12) 0.0617(14) 0.147(2) 0.0052(10) -0.0027(13) -0.0153(14)
O7 0.0371(8) 0.0709(11) 0.0326(8) 0.0032(8) 0.0129(7) 0.0138(8)
O8 0.0399(9) 0.0664(11) 0.0310(8) 0.0109(8) 0.0160(6) 0.0103(7)
O9 0.0780(14) 0.0575(13) 0.0740(13) 0.0053(11) 0.0294(11) -0.0234(10)
O10 0.0497(10) 0.1042(16) 0.0394(9) -0.0029(10) 0.0233(8) -0.0130(10)
O11 0.1012(17) 0.1012(18) 0.0450(10) 0.0273(14) 0.0284(11) 0.0341(11)
O12 0.126(2) 0.0554(12) 0.0644(13) 0.0282(13) 0.0394(13) 0.0195(10)
O13 0.0469(10) 0.0925(15) 0.0348(9) 0.0330(10) 0.0037(8) -0.0047(10)
N1 0.0556(13) 0.0312(10) 0.0638(14) 0.0042(9) 0.0181(11) -0.0027(10)
N2 0.0475(12) 0.0485(12) 0.0554(13) -0.0071(10) 0.0054(10) -0.0010(10)
N3 0.0392(10) 0.0671(15) 0.0365(10) 0.0007(10) 0.0116(8) -0.0167(10)
N4 0.0581(13) 0.0568(13) 0.0418(11) 0.0040(10) 0.0192(10) 0.0180(10)
C1 0.0438(12) 0.0261(10) 0.0300(10) -0.0011(8) 0.0162(9) -0.0007(8)
C2 0.0423(11) 0.0244(9) 0.0288(9) -0.0011(8) 0.0144(8) -0.0003(8)
C3 0.0439(12) 0.0298(10) 0.0324(10) 0.0012(9) 0.0134(9) -0.0002(8)
C4 0.0473(12) 0.0274(10) 0.0387(11) 0.0048(9) 0.0133(10) 0.0005(9)
C5 0.0531(13) 0.0263(10) 0.0408(12) -0.0050(9) 0.0123(10) -0.0014(9)
C6 0.0409(12) 0.0357(11) 0.0357(11) -0.0043(9) 0.0081(9) -0.0010(9)
C7 0.0417(12) 0.0291(10) 0.0361(11) 0.0041(9) 0.0131(9) 0.0011(9)
C8 0.0424(13) 0.0396(13) 0.0738(17) 0.0033(10) 0.0125(12) -0.0054(12)
C9 0.0393(11) 0.0265(10) 0.0292(10) -0.0038(8) 0.0137(8) -0.0023(8)
C10 0.0339(10) 0.0323(10) 0.0264(9) -0.0059(8) 0.0109(8) -0.0009(8)
C11 0.0328(10) 0.0353(11) 0.0337(10) -0.0048(8) 0.0121(8) -0.0043(9)
C12 0.0330(10) 0.0435(12) 0.0319(10) -0.0068(9) 0.0130(8) -0.0106(9)
C13 0.0374(11) 0.0503(13) 0.0278(10) -0.0104(10) 0.0115(8) -0.0022(9)
C14 0.0378(11) 0.0396(12) 0.0297(10) -0.0058(9) 0.0096(8) 0.0041(9)
C15 0.0378(11) 0.0350(11) 0.0318(10) -0.0043(9) 0.0130(9) -0.0016(9)
C16 0.0622(16) 0.0480(14) 0.0484(14) 0.0116(12) 0.0202(12) 0.0036(12)
O14 0.0699(16) 0.0818(18) 0.111(2) 0.0008(13) 0.0501(14) -0.0127(15)
O15 0.0781(19) 0.086(2) 0.186(3) -0.0088(16) 0.006(2) 0.035(2)

loop_
_atom_site_type_symbol
_atom_site_label
_atom_site_fract_x
_atom_site_fract_y
_atom_site_fract_z
_atom_site_U_iso_or_equiv
_atom_site_thermal_displace_type
_atom_site_calc_flag
_atom_site_refinement_flags
_atom_site_occupancy
Cu Cu1 0.14133(3) -0.016270(10) 1.05844(2) 0.02640(10) Uani . . 1.000
O O1 0.17167(19) 0.06719(7) 1.10736(17) 0.0528(6) Uani . . 1.000
O O2 -0.06417(19) 0.09368(7) 1.00866(15) 0.0474(5) Uani . . 1.000
O O3 -0.1238(3) 0.32675(9) 0.9849(2) 0.0826(9) Uani . . 1.000
O O4 -0.0417(3) 0.36016(8) 1.1678(2) 0.0701(8) Uani . . 1.000
O O5 0.5065(2) 0.29719(9) 1.30010(18) 0.0624(7) Uani . . 1.000
O O6 0.5609(2) 0.20680(10) 1.2665(3) 0.0901(9) Uani . . 1.000
O O7 0.19256(18) 0.00393(8) 0.90275(14) 0.0461(5) Uani . . 1.000
O O8 0.04616(18) -0.02830(8) 1.19572(13) 0.0445(5) Uani . . 1.000
O O9 0.2910(2) -0.08610(9) 0.45982(19) 0.0680(8) Uani . . 1.000
O O10 0.3870(2) -0.01075(10) 0.38692(16) 0.0623(7) Uani . . 1.000
O O11 0.0204(3) 0.15433(11) 0.34615(17) 0.0807(9) Uani . . 1.000
O O12 -0.0072(3) 0.18886(9) 0.51609(19) 0.0792(9) Uani . . 1.000
O O13 0.3664(2) -0.04335(10) 1.14010(15) 0.0592(7) Uani . . 1.000
N N1 -0.0457(3) 0.32313(9) 1.0898(2) 0.0496(7) Uani . . 1.000
N N2 0.4706(2) 0.24745(10) 1.2591(2) 0.0518(7) Uani . . 1.000
N N3 0.3119(2) -0.03328(11) 0.45226(17) 0.0472(7) Uani . . 1.000
N N4 0.0329(3) 0.15041(10) 0.45558(18) 0.0510(7) Uani . . 1.000
C C1 0.0668(2) 0.10469(9) 1.07283(18) 0.0321(6) Uani . . 1.000
C C2 0.1073(2) 0.16812(8) 1.10974(17) 0.0309(6) Uani . . 1.000
C C3 -0.0028(3) 0.21412(9) 1.08940(18) 0.0347(6) Uani . . 1.000
C C4 0.0571(3) 0.27102(9) 1.1212(2) 0.0373(6) Uani . . 1.000
C C5 0.2074(3) 0.28347(10) 1.1774(2) 0.0400(7) Uani . . 1.000
C C6 0.3078(3) 0.23623(10) 1.19871(19) 0.0377(7) Uani . . 1.000
C C7 0.2606(3) 0.17952(9) 1.16425(18) 0.0350(6) Uani . . 1.000
C C8 -0.1731(3) 0.20411(11) 1.0466(3) 0.0523(8) Uani . . 1.000
C C9 0.0935(2) 0.02030(8) 0.81066(18) 0.0308(6) Uani . . 1.000
C C10 0.1378(2) 0.03256(9) 0.69218(17) 0.0303(6) Uani . . 1.000
C C11 0.2268(2) -0.00702(9) 0.64135(18) 0.0333(6) Uani . . 1.000
C C12 0.2367(2) 0.00750(10) 0.52214(19) 0.0353(6) Uani . . 1.000
C C13 0.1764(2) 0.05764(10) 0.45945(18) 0.0379(7) Uani . . 1.000
C C14 0.0982(2) 0.09566(10) 0.51708(18) 0.0355(6) Uani . . 1.000
C C15 0.0760(2) 0.08360(9) 0.63150(18) 0.0341(6) Uani . . 1.000
C C16 0.3062(3) -0.05950(12) 0.7111(2) 0.0517(8) Uani . . 1.000
O O14 0.4622(3) 0.09823(11) 0.9851(3) 0.0827(10) Uani . . 1.000
O O15 0.8508(3) 0.29497(14) 0.3805(4) 0.1215(14) Uani . . 1.000
H H5 0.24001 0.32188 1.20013 0.0480 Uiso . . 1.000
H H7 0.33171 0.14872 1.17755 0.0421 Uiso . . 1.000
H H8A -0.20137 0.19949 0.95920 0.0784 Uiso . . 1.000
H H8B -0.22654 0.23750 1.06903 0.0784 Uiso . . 1.000
H H8C -0.20028 0.16893 1.08435 0.0784 Uiso . . 1.000
H H13 0.18803 0.06549 0.38126 0.0455 Uiso . . 1.000
H H13A 0.419(3) -0.0616(13) 1.105(2) 0.0711 Uiso . . 1.000
H H13B 0.389(4) -0.0520(14) 1.2082(17) 0.0711 Uiso . . 1.000
H H15 0.01980 0.10960 0.66751 0.0409 Uiso . . 1.000
H H16A 0.34251 -0.04933 0.79617 0.0776 Uiso . . 1.000
H H16B 0.39179 -0.07080 0.67924 0.0776 Uiso . . 1.000
H H16C 0.23523 -0.09198 0.70265 0.0776 Uiso . . 1.000
H H14A 0.428(5) 0.1281(12) 0.948(3) 0.0993 Uiso . . 1.000
H H14B 0.410(4) 0.0722(14) 1.000(4) 0.0993 Uiso . . 1.000
H H15A 0.910(5) 0.2681(17) 0.414(4) 0.1457 Uiso . . 1.000
H H15B 0.755(2) 0.291(2) 0.352(4) 0.1457 Uiso . . 1.000

loop_
_atom_type_symbol
_atom_type_description
_atom_type_scat_dispersion_real
_atom_type_scat_dispersion_imag
_atom_type_scat_source
C C 0.0033 0.0016 'International Tables Vol C Tables 4.2.6.8 and 6.1.1.4'
H H 0.0000 0.0000 'International Tables Vol C Tables 4.2.6.8 and 6.1.1.4'
N N 0.0061 0.0033 'International Tables Vol C Tables 4.2.6.8 and 6.1.1.4'
O O 0.0106 0.0060 'International Tables Vol C Tables 4.2.6.8 and 6.1.1.4'
Cu Cu 0.3201 1.2651 'International Tables Vol C Tables 4.2.6.8 and 6.1.1.4'

loop_
_geom_angle_atom_site_label_1
_geom_angle_atom_site_label_2
_geom_angle_atom_site_label_3
_geom_angle_site_symmetry_1
_geom_angle_site_symmetry_2
_geom_angle_site_symmetry_3
_geom_angle
_geom_angle_publ_flag
O1 Cu1 O7 . . . 88.94(7) n
O1 Cu1 O8 . . . 88.19(7) n
O1 Cu1 O13 . . . 96.06(8) n
O1 Cu1 O2 . . 3_557 167.09(7) n
O7 Cu1 O8 . . . 167.24(7) n
O7 Cu1 O13 . . . 92.58(7) n
O2 Cu1 O7 3_557 . . 90.06(7) n
O8 Cu1 O13 . . . 100.09(7) n
O2 Cu1 O8 3_557 . . 89.98(7) n
O2 Cu1 O13 3_557 . . 96.84(8) n
Cu1 O1 C1 . . . 121.32(15) n
Cu1 O2 C1 3_557 . . 126.52(14) n
Cu1 O7 C9 . . . 122.28(14) n
Cu1 O8 C9 . . 3_557 124.16(13) n
Cu1 O13 H13A . . . 123.8(17) no
Cu1 O13 H13B . . . 120(3) no
H13A O13 H13B . . . 109(3) no
H14A O14 H14B . . . 124(4) no
H15A O15 H15B . . . 125(4) no
O3 N1 O4 . . . 124.5(2) no
O4 N1 C4 . . . 118.1(2) no
O3 N1 C4 . . . 117.3(2) no
O5 N2 C6 . . . 118.0(2) no
O6 N2 C6 . . . 118.1(2) no
O5 N2 O6 . . . 123.9(2) no
O9 N3 O10 . . . 124.6(2) no
O10 N3 C12 . . . 117.0(2) no
O9 N3 C12 . . . 118.34(19) no
O12 N4 C14 . . . 118.49(19) no
O11 N4 O12 . . . 123.7(2) no
O11 N4 C14 . . . 117.8(2) no
O1 C1 C2 . . . 116.35(17) no
O1 C1 O2 . . . 125.1(2) no
O2 C1 C2 . . . 118.56(18) no
C1 C2 C7 . . . 116.30(17) no
C3 C2 C7 . . . 120.91(18) no
C1 C2 C3 . . . 122.78(17) no
C4 C3 C8 . . . 121.0(2) no
C2 C3 C8 . . . 123.86(19) no
C2 C3 C4 . . . 115.0(2) no
N1 C4 C3 . . . 119.3(2) no
N1 C4 C5 . . . 115.5(2) no
C3 C4 C5 . . . 125.2(2) no
C4 C5 C6 . . . 116.6(2) no
C5 C6 C7 . . . 122.0(2) no
N2 C6 C7 . . . 119.5(2) no
N2 C6 C5 . . . 118.6(2) no
C2 C7 C6 . . . 120.1(2) no
O8 C9 C10 3_557 . . 113.81(17) no
O7 C9 C10 . . . 120.09(17) no
O7 C9 O8 . . 3_557 126.09(19) no
C11 C10 C15 . . . 121.60(18) no
C9 C10 C15 . . . 115.34(17) no
C9 C10 C11 . . . 122.91(17) no
C10 C11 C16 . . . 122.00(18) no
C10 C11 C12 . . . 114.66(18) no
C12 C11 C16 . . . 123.33(19) no
N3 C12 C13 . . . 114.37(18) no
C11 C12 C13 . . . 124.97(19) no
N3 C12 C11 . . . 120.64(19) no
C12 C13 C14 . . . 117.07(19) no
C13 C14 C15 . . . 122.0(2) no
N4 C14 C13 . . . 119.68(19) no
N4 C14 C15 . . . 118.31(19) no
C10 C15 C14 . . . 119.52(18) no
C6 C5 H5 . . . 122.00 no
C4 C5 H5 . . . 122.00 no
C2 C7 H7 . . . 120.00 no
C6 C7 H7 . . . 120.00 no
C3 C8 H8A . . . 109.00 no
H8A C8 H8B . . . 110.00 no
H8A C8 H8C . . . 109.00 no
H8B C8 H8C . . . 109.00 no
C3 C8 H8B . . . 109.00 no
C3 C8 H8C . . . 109.00 no
C12 C13 H13 . . . 121.00 no
C14 C13 H13 . . . 121.00 no
C10 C15 H15 . . . 120.00 no
C14 C15 H15 . . . 120.00 no
C11 C16 H16B . . . 109.00 no
C11 C16 H16C . . . 109.00 no
H16A C16 H16C . . . 109.00 no
H16B C16 H16C . . . 109.00 no
H16A C16 H16B . . . 109.00 no
C11 C16 H16A . . . 109.00 no

loop_
_geom_bond_atom_site_label_1
_geom_bond_atom_site_label_2
_geom_bond_site_symmetry_1
_geom_bond_site_symmetry_2
_geom_bond_distance
_geom_bond_publ_flag
Cu1 O1 . . 1.9616(16) yes
Cu1 O7 . . 1.9749(16) yes
Cu1 O8 . . 1.9637(15) yes
Cu1 O13 . . 2.0914(19) yes
Cu1 O2 . 3_557 1.9595(16) yes
O1 C1 . . 1.253(3) no
O2 C1 . . 1.242(3) no
O3 N1 . . 1.218(3) no
O4 N1 . . 1.207(3) no
O5 N2 . . 1.226(3) no
O6 N2 . . 1.213(3) no
O7 C9 . . 1.243(2) no
O8 C9 . 3_557 1.251(2) no
O9 N3 . . 1.213(3) no
O10 N3 . . 1.226(3) no
O11 N4 . . 1.213(3) no
O12 N4 . . 1.212(3) no
O13 H13B . . 0.77(2) no
O13 H13A . . 0.80(3) no
O14 H14A . . 0.81(3) no
O14 H14B . . 0.80(3) no
O15 H15A . . 0.83(4) no
O15 H15B . . 0.84(3) no
N1 C4 . . 1.482(3) no
N2 C6 . . 1.472(3) no
N3 C12 . . 1.479(3) no
N4 C14 . . 1.465(3) no
C1 C2 . . 1.509(3) no
C2 C3 . . 1.412(3) no
C2 C7 . . 1.384(3) no
C3 C4 . . 1.403(3) no
C3 C8 . . 1.501(4) no
C4 C5 . . 1.369(4) no
C5 C6 . . 1.378(3) no
C6 C7 . . 1.373(3) no
C9 C10 . . 1.511(3) no
C10 C15 . . 1.383(3) no
C10 C11 . . 1.411(3) no
C11 C12 . . 1.407(3) no
C11 C16 . . 1.499(3) no
C12 C13 . . 1.371(3) no
C13 C14 . . 1.370(3) no
C14 C15 . . 1.380(3) no
C5 H5 . . 0.9300 no
C7 H7 . . 0.9300 no
C8 H8A . . 0.9600 no
C8 H8B . . 0.9600 no
C8 H8C . . 0.9600 no
C13 H13 . . 0.9300 no
C15 H15 . . 0.9300 no
C16 H16B . . 0.9600 no
C16 H16C . . 0.9600 no
C16 H16A . . 0.9600 no

loop_
_geom_hbond_atom_site_label_D
_geom_hbond_atom_site_label_H
_geom_hbond_atom_site_label_A
_geom_hbond_site_symmetry_A
_geom_hbond_distance_DH
_geom_hbond_distance_HA
_geom_hbond_distance_DA
_geom_hbond_angle_DHA
_geom_hbond_publ_flag
O13 H13A O14 3_657 0.80(3) 1.84(3) 2.641(3) 175(3) yes
O13 H13B O10 1_556 0.77(2) 2.22(2) 2.838(2) 138(3) yes
O14 H14A O15 4_455 0.81(3) 1.95(3) 2.758(4) 172(3) yes
O14 H14B O7 . 0.80(3) 2.51(4) 3.182(3) 143(4) yes
O15 H15A O12 1_655 0.83(4) 2.16(4) 2.953(4) 161(4) yes
O15 H15B O5 1_554 0.84(3) 2.17(2) 2.996(4) 168(4) yes
O15 H15B O6 1_554 0.84(3) 2.60(4) 3.273(4) 138(4) yes
C15 H15 O5 4_454 0.93 2.60 3.438(3) 150 n

loop_
_geom_torsion_atom_site_label_1
_geom_torsion_atom_site_label_2
_geom_torsion_atom_site_label_3
_geom_torsion_atom_site_label_4
_geom_torsion_site_symmetry_1
_geom_torsion_site_symmetry_2
_geom_torsion_site_symmetry_3
_geom_torsion_site_symmetry_4
_geom_torsion
_geom_torsion_publ_flag
O7 Cu1 O1 C1 . . . . 83.36(17) no
O8 Cu1 O1 C1 . . . . -84.20(17) no
O13 Cu1 O1 C1 . . . . 175.84(17) no
O1 Cu1 O7 C9 . . . . -88.62(17) no
O13 Cu1 O7 C9 . . . . 175.36(17) no
O2 Cu1 O7 C9 3_557 . . . 78.51(17) no
O1 Cu1 O8 C9 . . . 3_557 87.39(18) no
O13 Cu1 O8 C9 . . . 3_557 -176.78(17) no
O2 Cu1 O8 C9 3_557 . . 3_557 -79.83(17) no
O7 Cu1 O2 C1 . . 3_557 3_557 -84.61(18) no
O8 Cu1 O2 C1 . . 3_557 3_557 82.62(18) no
O13 Cu1 O2 C1 . . 3_557 3_557 -177.22(17) no
Cu1 O1 C1 O2 . . . . 1.7(3) no
Cu1 O1 C1 C2 . . . . -176.21(13) no
Cu1 O2 C1 O1 3_557 . . . -1.3(3) no
Cu1 O2 C1 C2 3_557 . . . 176.49(13) no
Cu1 O7 C9 C10 . . . . -177.24(13) no
Cu1 O7 C9 O8 . . . 3_557 2.8(3) no
Cu1 O8 C9 O7 . . 3_557 3_557 0.1(3) no
Cu1 O8 C9 C10 . . 3_557 3_557 -179.93(13) no
O3 N1 C4 C3 . . . . -49.7(3) no
O3 N1 C4 C5 . . . . 128.6(3) no
O4 N1 C4 C3 . . . . 133.4(3) no
O4 N1 C4 C5 . . . . -48.3(3) no
O5 N2 C6 C5 . . . . 8.0(3) no
O5 N2 C6 C7 . . . . -172.6(2) no
O6 N2 C6 C5 . . . . -172.8(3) no
O6 N2 C6 C7 . . . . 6.6(3) no
O9 N3 C12 C11 . . . . 39.4(3) no
O9 N3 C12 C13 . . . . -138.8(2) no
O10 N3 C12 C11 . . . . -143.2(2) no
O10 N3 C12 C13 . . . . 38.7(3) no
O11 N4 C14 C13 . . . . 15.9(4) no
O11 N4 C14 C15 . . . . -162.9(2) no
O12 N4 C14 C13 . . . . -165.0(2) no
O12 N4 C14 C15 . . . . 16.2(3) no
O1 C1 C2 C3 . . . . -172.83(19) no
O1 C1 C2 C7 . . . . 7.9(3) no
O2 C1 C2 C3 . . . . 9.2(3) no
O2 C1 C2 C7 . . . . -170.12(19) no
C1 C2 C3 C4 . . . . -175.44(18) no
C1 C2 C3 C8 . . . . 9.3(3) no
C7 C2 C3 C4 . . . . 3.8(3) no
C7 C2 C3 C8 . . . . -171.5(2) no
C1 C2 C7 C6 . . . . 178.87(19) no
C3 C2 C7 C6 . . . . -0.4(3) no
C2 C3 C4 N1 . . . . 172.73(19) no
C2 C3 C4 C5 . . . . -5.4(3) no
C8 C3 C4 N1 . . . . -11.8(3) no
C8 C3 C4 C5 . . . . 170.1(2) no
N1 C4 C5 C6 . . . . -175.0(2) no
C3 C4 C5 C6 . . . . 3.2(4) no
C4 C5 C6 N2 . . . . -179.9(2) no
C4 C5 C6 C7 . . . . 0.8(3) no
N2 C6 C7 C2 . . . . 178.63(19) no
C5 C6 C7 C2 . . . . -2.0(3) no
O7 C9 C10 C11 . . . . 48.5(3) no
O7 C9 C10 C15 . . . . -135.9(2) no
O8 C9 C10 C11 3_557 . . . -131.5(2) no
O8 C9 C10 C15 3_557 . . . 44.1(2) no
C9 C10 C11 C12 . . . . 170.77(18) no
C9 C10 C11 C16 . . . . -10.4(3) no
C15 C10 C11 C12 . . . . -4.6(3) no
C15 C10 C11 C16 . . . . 174.3(2) no
C9 C10 C15 C14 . . . . -174.02(17) no
C11 C10 C15 C14 . . . . 1.7(3) no
C10 C11 C12 N3 . . . . -173.40(18) no
C10 C11 C12 C13 . . . . 4.5(3) no
C16 C11 C12 N3 . . . . 7.7(3) no
C16 C11 C12 C13 . . . . -174.4(2) no
N3 C12 C13 C14 . . . . 176.69(18) no
C11 C12 C13 C14 . . . . -1.3(3) no
C12 C13 C14 N4 . . . . 179.2(2) no
C12 C13 C14 C15 . . . . -2.1(3) no
N4 C14 C15 C10 . . . . -179.30(19) no
C13 C14 C15 C10 . . . . 1.9(3) no
